data_4002914
loop_
_publ_author_name
'Zhao, Jing'
'Hao, Shiqiang'
'Islam, Saiful M.'
'Chen, Haijie'
'Tan, Gangjian'
'Ma, Shulan'
'Wolverton, Christopher'
'Kanatzidis, Mercouri G.'

_publ_section_title
;
 Six Quaternary Chalcogenides of the Pavonite Homologous Series with
 Ultralow Lattice Thermal Conductivity
;
_journal_issue 9
_journal_name_full 'Chemistry of Materials'
_journal_page_first 3430
_journal_paper_doi 10.1021/acs.chemmater.9b00585
_journal_volume 31
_journal_year 2019
_chemical_formula_moiety '0.5(Ag4 Bi12 Cd2 Se22)'
_chemical_formula_sum 'Ag2 Bi6 Cd Se11'
_chemical_formula_weight 2450.58
_space_group_crystal_system monoclinic
_space_group_IT_number 12
_space_group_name_Hall '-C 2y'
_space_group_name_H-M_alt 'C 1 2/m 1'
_symmetry_space_group_name_Hall '-C 2y'
_symmetry_space_group_name_H-M 'C 1 2/m 1'
_atom_sites_solution_primary direct
_atom_sites_solution_secondary difmap
_audit_creation_date 2018-01-11
_audit_creation_method
;
Olex2 1.2
(compiled 2017.08.10 svn.r3458 for OlexSys, GUI svn.r5381)
;
_cell_angle_alpha 90.00
_cell_angle_beta 104.64
_cell_angle_gamma 90.00
_cell_formula_units_Z 2
_cell_length_a 13.633
_cell_length_b 4.146
_cell_length_c 19.335
_cell_measurement_reflns_used 2609
_cell_measurement_temperature 293(2)
_cell_measurement_theta_max 31.02
_cell_measurement_theta_min 3.09
_cell_volume 1057.379
_computing_molecular_graphics 'Olex2 (Dolomanov et al., 2009)'
_computing_publication_material 'Olex2 (Dolomanov et al., 2009)'
_computing_structure_refinement 'XL (Sheldrick, 2008)'
_computing_structure_solution 'SHELXS-97 (Sheldrick, 1990)'
_diffrn_ambient_temperature 293(2)
_diffrn_measured_fraction_theta_full 0.923
_diffrn_measured_fraction_theta_max 0.923
_diffrn_measurement_device_type 'STOE IPDS 2T'
_diffrn_radiation_monochromator graphite
_diffrn_radiation_type MoK\a
_diffrn_radiation_wavelength 0.71069
_diffrn_reflns_av_R_equivalents 0.1289
_diffrn_reflns_av_unetI/netI 0.1598
_diffrn_reflns_limit_h_max 20
_diffrn_reflns_limit_h_min -20
_diffrn_reflns_limit_k_max 6
_diffrn_reflns_limit_k_min -5
_diffrn_reflns_limit_l_max 29
_diffrn_reflns_limit_l_min -29
_diffrn_reflns_number 7179
_diffrn_reflns_theta_full 33.37
_diffrn_reflns_theta_max 33.37
_diffrn_reflns_theta_min 2.18
_diffrn_source 'fine-focus sealed tube'
_exptl_absorpt_coefficient_mu 71.438
_exptl_crystal_density_diffrn 7.696
_exptl_crystal_density_method 'not measured'
_exptl_crystal_description chunk
_exptl_crystal_F_000 2028
_refine_diff_density_max 7.801
_refine_diff_density_min -4.563
_refine_diff_density_rms 0.796
_refine_ls_extinction_coef 0.00014(4)
_refine_ls_extinction_expression Fc^*^=kFc[1+0.001xFc^2^\l^3^/sin(2\q)]^-1/4^
_refine_ls_extinction_method SHELXL
_refine_ls_goodness_of_fit_ref 0.741
_refine_ls_hydrogen_treatment undef
_refine_ls_matrix_type full
_refine_ls_number_parameters 64
_refine_ls_number_reflns 2121
_refine_ls_number_restraints 0
_refine_ls_restrained_S_all 0.741
_refine_ls_R_factor_all 0.1345
_refine_ls_R_factor_gt 0.0595
_refine_ls_shift/su_max 0.000
_refine_ls_shift/su_mean 0.000
_refine_ls_structure_factor_coef Fsqd
_refine_ls_weighting_details 'calc w=1/[\s^2^(Fo^2^)+(0.0731P)^2^+0.0000P] where P=(Fo^2^+2Fc^2^)/3'
_refine_ls_weighting_scheme calc
_refine_ls_wR_factor_gt 0.1331
_refine_ls_wR_factor_ref 0.1572
_reflns_number_gt 849
_reflns_number_total 2121
_reflns_threshold_expression >2sigma(I)
_cod_data_source_file cm9b00585_si_006.cif
_cod_data_source_block jz1205c-jana-c2m
_cod_depositor_comments 'Adding full bibliography for 4002910--4002915.cif.'
_cod_original_cell_volume 1057.4
_cod_database_code 4002914
_olex2_refinement_description
;
1. Shared sites
{Bi4, Ag2}
{Bi3, Ag1}
2. Uiso/Uaniso restraints and constraints
Uanis(Bi4) = Uanis(Ag2)
Uanis(Bi3) = Uanis(Ag1)
3. Others
 Fixed Sof: Bi3(0.3) Ag1(0.2) Bi4(0.2) Ag2(0.3)
;
_olex2_submission_special_instructions 'No special instructions were received'

loop_
_space_group_symop_id
_space_group_symop_operation_xyz
1 'x, y, z'
2 '-x, y, -z'
3 'x+1/2, y+1/2, z'
4 '-x+1/2, y+1/2, -z'
5 '-x, -y, -z'
6 'x, -y, z'
7 '-x+1/2, -y+1/2, -z'
8 'x+1/2, -y+1/2, z'

loop_
_atom_site_label
_atom_site_type_symbol
_atom_site_fract_x
_atom_site_fract_y
_atom_site_fract_z
_atom_site_U_iso_or_equiv
_atom_site_adp_type
_atom_site_occupancy
_atom_site_calc_flag
_atom_site_site_symmetry_order
_atom_site_refinement_flags_posn
_atom_site_refinement_flags_adp
_atom_site_refinement_flags_occupancy
Bi1 Bi 0.81385(11) 0.0000 0.10077(7) 0.0322(3) Uani 1 d 2 S T P
Bi2 Bi 1.35815(11) -1.0000 0.35191(7) 0.0327(3) Uani 1 d 2 S T P
Bi3 Bi 1.10696(12) -0.5000 0.25929(8) 0.0286(3) Uani 0.60 d 2 S T P
Ag1 Ag 1.10696(12) -0.5000 0.25929(8) 0.0286(3) Uani 0.40 d 2 S T P
Bi4 Bi 1.11500(13) -1.0000 0.44908(10) 0.0260(3) Uani 0.40 d 2 S T P
Ag2 Ag 1.11500(13) -1.0000 0.44908(10) 0.0260(3) Uani 0.60 d 2 S T P
Cd1 Cd 1.0000 -0.5000 0.0000 0.0442(9) Uani 1 d 4 S T P
Se1 Se 0.8458(2) 0.0000 -0.03237(16) 0.0231(6) Uani 1 d 2 S T P
Se2 Se 1.2215(2) -1.0000 0.21912(16) 0.0236(6) Uani 1 d 2 S T P
Se3 Se 1.0000 -1.5000 0.5000 0.0295(9) Uani 1 d 4 S T P
Se4 Se 1.2416(2) -0.5000 0.40843(17) 0.0262(6) Uani 1 d 2 S T P
Se5 Se 0.9809(2) -1.0000 0.31223(17) 0.0271(6) Uani 1 d 2 S T P
Se6 Se 0.9638(2) -0.5000 0.12840(18) 0.0282(6) Uani 1 d 2 S T P

loop_
_atom_site_aniso_label
_atom_site_aniso_U_11
_atom_site_aniso_U_22
_atom_site_aniso_U_33
_atom_site_aniso_U_23
_atom_site_aniso_U_13
_atom_site_aniso_U_12
Bi1 0.0378(7) 0.0334(6) 0.0267(6) 0.000 0.0105(5) 0.000
Bi2 0.0329(7) 0.0325(6) 0.0299(7) 0.000 0.0032(5) 0.000
Bi3 0.0305(8) 0.0291(7) 0.0242(8) 0.000 0.0030(6) 0.000
Ag1 0.0305(8) 0.0291(7) 0.0242(8) 0.000 0.0030(6) 0.000
Bi4 0.0254(8) 0.0247(7) 0.0264(8) 0.000 0.0039(7) 0.000
Ag2 0.0254(8) 0.0247(7) 0.0264(8) 0.000 0.0039(7) 0.000
Cd1 0.045(2) 0.042(2) 0.049(3) 0.000 0.018(2) 0.000
Se1 0.0214(13) 0.0250(13) 0.0210(14) 0.000 0.0019(12) 0.000
Se2 0.0251(15) 0.0234(13) 0.0217(15) 0.000 0.0049(12) 0.000
Se3 0.034(2) 0.026(2) 0.031(2) 0.000 0.014(2) 0.000
Se4 0.0271(15) 0.0241(14) 0.0278(16) 0.000 0.0080(13) 0.000
Se5 0.0282(16) 0.0244(14) 0.0305(17) 0.000 0.0110(14) 0.000
Se6 0.0252(16) 0.0261(15) 0.0294(18) 0.000 -0.0001(13) 0.000

loop_
_atom_type_symbol
_atom_type_description
_atom_type_scat_dispersion_real
_atom_type_scat_dispersion_imag
_atom_type_scat_source
Ag Ag -0.8971 1.1015 'International Tables Vol C Tables 4.2.6.8 and 6.1.1.4'
Bi Bi -4.1077 10.2566 'International Tables Vol C Tables 4.2.6.8 and 6.1.1.4'
Cd Cd -0.8075 1.2024 'International Tables Vol C Tables 4.2.6.8 and 6.1.1.4'
Se Se -0.0929 2.2259 'International Tables Vol C Tables 4.2.6.8 and 6.1.1.4'

loop_
_geom_angle_atom_site_label_1
_geom_angle_atom_site_label_2
_geom_angle_atom_site_label_3
_geom_angle
_geom_angle_site_symmetry_1
_geom_angle_site_symmetry_3
Se1 Bi1 Se1 81.80(8) . 7_645
Se1 Bi1 Se1 85.47(9) 7_645 7_655
Se1 Bi1 Se1 81.80(8) . 7_655
Se1 Bi1 Se6 84.20(9) . 1_565
Se1 Bi1 Se6 84.20(9) . .
Se6 Bi1 Se1 89.23(6) 1_565 7_655
Se6 Bi1 Se1 165.59(9) 1_565 7_645
Se6 Bi1 Se1 89.23(6) . 7_645
Se6 Bi1 Se1 165.59(9) . 7_655
Se6 Bi1 Se6 92.70(10) 1_565 .
Se2 Bi2 Se3 177.55(8) . 3
Se2 Bi2 Se4 92.51(9) . .
Se2 Bi2 Se4 92.51(9) . 1_545
Se2 Bi2 Se5 93.04(9) . 3
Se2 Bi2 Se5 93.04(9) . 3_545
Se4 Bi2 Se3 85.73(7) . 3
Se4 Bi2 Se3 85.73(7) 1_545 3
Se4 Bi2 Se4 88.08(9) 1_545 .
Se5 Bi2 Se3 88.67(7) 3_545 3
Se5 Bi2 Se3 88.67(7) 3 3
Se5 Bi2 Se4 89.80(6) 3_545 1_545
Se5 Bi2 Se4 174.14(10) 3_545 .
Se5 Bi2 Se4 174.14(10) 3 1_545
Se5 Bi2 Se4 89.80(6) 3 .
Se5 Bi2 Se5 91.79(9) 3 3_545
Se2 Bi3 Se2 94.65(10) 1_565 .
Se2 Bi3 Se4 91.02(8) 1_565 .
Se2 Bi3 Se4 91.02(8) . .
Se2 Bi3 Se5 175.17(8) . 1_565
Se2 Bi3 Se5 89.48(6) . .
Se2 Bi3 Se5 175.17(8) 1_565 .
Se2 Bi3 Se5 89.48(6) 1_565 1_565
Se4 Bi3 Se5 86.38(8) . .
Se4 Bi3 Se5 86.38(8) . 1_565
Se5 Bi3 Se5 86.30(8) 1_565 .
Se6 Bi3 Se2 93.42(9) . .
Se6 Bi3 Se2 93.42(9) . 1_565
Se6 Bi3 Se4 173.45(11) . .
Se6 Bi3 Se5 88.84(9) . .
Se6 Bi3 Se5 88.84(9) . 1_565
Se3 Bi4 Se3 90.61(5) 1_565 .
Se3 Bi4 Se4 88.31(6) . 7_736
Se3 Bi4 Se4 89.49(4) . 1_545
Se3 Bi4 Se4 88.31(6) 1_565 7_736
Se3 Bi4 Se4 175.68(10) 1_565 1_545
Se3 Bi4 Se4 89.49(4) 1_565 .
Se3 Bi4 Se4 175.68(10) . .
Se4 Bi4 Se4 90.09(10) . 1_545
Se4 Bi4 Se4 87.37(9) . 7_736
Se4 Bi4 Se4 87.37(9) 1_545 7_736
Se5 Bi4 Se3 92.32(6) . 1_565
Se5 Bi4 Se3 92.32(6) . .
Se5 Bi4 Se4 91.99(9) . .
Se5 Bi4 Se4 91.99(9) . 1_545
Se5 Bi4 Se4 179.09(11) . 7_736
Se1 Cd1 Se1 91.04(8) 1_545 .
Se1 Cd1 Se1 88.96(8) 1_545 5_745
Se1 Cd1 Se1 91.04(8) 5_755 5_745
Se1 Cd1 Se1 180.00(9) 5_745 .
Se1 Cd1 Se1 180.0 5_755 1_545
Se1 Cd1 Se1 88.96(8) 5_755 .
Se6 Cd1 Se1 95.40(7) . 5_745
Se6 Cd1 Se1 84.60(7) . .
Se6 Cd1 Se1 95.40(7) 5_745 1_545
Se6 Cd1 Se1 84.60(7) 5_745 5_745
Se6 Cd1 Se1 95.40(7) 5_745 .
Se6 Cd1 Se1 95.40(7) . 5_755
Se6 Cd1 Se1 84.60(7) 5_745 5_755
Se6 Cd1 Se1 84.60(7) . 1_545
Se6 Cd1 Se6 180.00(13) . 5_745
Bi1 Se1 Bi1 98.20(8) . 7_655
Bi1 Se1 Bi1 85.47(9) 7_645 7_655
Bi1 Se1 Bi1 98.20(8) . 7_645
Bi1 Se1 Cd1 94.39(8) . 1_565
Bi1 Se1 Cd1 94.39(8) . .
Cd1 Se1 Bi1 90.38(2) . 7_645
Cd1 Se1 Bi1 167.18(11) 1_565 7_645
Cd1 Se1 Bi1 90.38(2) 1_565 7_655
Cd1 Se1 Bi1 167.18(11) . 7_655
Cd1 Se1 Cd1 91.04(8) 1_565 .
Bi2 Se2 Bi3 91.97(8) . 1_545
Bi2 Se2 Bi3 91.97(8) . .
Bi2 Se2 Ag1 91.97(8) . 1_545
Bi3 Se2 Bi3 94.65(10) 1_545 .
Ag1 Se2 Bi3 94.65(10) 1_545 .
Ag1 Se2 Bi3 0.0 1_545 1_545
Bi2 Se3 Bi2 180.0 7_726 3_445
Bi4 Se3 Bi2 87.14(4) . 3_445
Bi4 Se3 Bi2 92.86(4) 5_736 3_445
Bi4 Se3 Bi2 92.86(4) . 7_726
Bi4 Se3 Bi2 87.14(4) 5_726 7_726
Bi4 Se3 Bi2 87.14(4) 1_545 3_445
Bi4 Se3 Bi2 87.14(4) 5_736 7_726
Bi4 Se3 Bi2 92.86(4) 5_726 3_445
Bi4 Se3 Bi2 92.86(4) 1_545 7_726
Bi4 Se3 Bi4 89.39(5) 5_726 1_545
Bi4 Se3 Bi4 89.39(5) 5_736 .
Bi4 Se3 Bi4 180.0 5_726 .
Bi4 Se3 Bi4 180.0 5_736 1_545
Bi4 Se3 Bi4 90.61(5) . 1_545
Bi4 Se3 Bi4 90.61(5) 5_726 5_736
Bi4 Se3 Ag2 89.39(5) 5_726 1_545
Bi4 Se3 Ag2 90.61(5) . 1_545
Bi4 Se3 Ag2 90.61(5) 5_726 5_736
Bi4 Se3 Ag2 180.0 5_736 1_545
Bi4 Se3 Ag2 0.00(6) 1_545 1_545
Ag2 Se3 Bi2 92.86(4) 5_726 3_445
Ag2 Se3 Bi2 87.14(4) 5_736 7_726
Ag2 Se3 Bi2 87.14(4) 1_545 3_445
Ag2 Se3 Bi2 92.86(4) 1_545 7_726
Ag2 Se3 Bi2 87.14(4) 5_726 7_726
Ag2 Se3 Bi2 92.86(4) 5_736 3_445
Ag2 Se3 Bi4 89.39(5) 5_726 1_545
Ag2 Se3 Bi4 180.0 5_736 1_545
Ag2 Se3 Bi4 180.0 5_726 .
Ag2 Se3 Bi4 90.61(5) 5_726 5_736
Ag2 Se3 Bi4 89.39(5) 5_736 .
Ag2 Se3 Bi4 0.0 5_726 5_726
Ag2 Se3 Bi4 0.00(7) 5_736 5_736
Ag2 Se3 Ag2 180.0 5_736 1_545
Ag2 Se3 Ag2 89.39(5) 5_726 1_545
Ag2 Se3 Ag2 90.61(5) 5_726 5_736
Bi2 Se4 Bi2 88.08(9) . 1_565
Bi2 Se4 Bi3 84.32(8) . .
Bi2 Se4 Bi3 84.32(8) 1_565 .
Bi4 Se4 Bi2 90.63(3) . .
Bi4 Se4 Bi2 93.07(9) 7_736 1_565
Bi4 Se4 Bi2 174.22(14) . 1_565
Bi4 Se4 Bi2 174.22(14) 1_565 .
Bi4 Se4 Bi2 93.07(9) 7_736 .
Bi4 Se4 Bi2 90.63(3) 1_565 1_565
Bi4 Se4 Bi3 176.37(12) 7_736 .
Bi4 Se4 Bi3 89.94(9) 1_565 .
Bi4 Se4 Bi3 89.94(9) . .
Bi4 Se4 Bi4 90.09(10) . 1_565
Bi4 Se4 Bi4 92.63(9) . 7_736
Bi4 Se4 Bi4 92.63(9) 1_565 7_736
Bi4 Se4 Ag2 92.63(9) . 7_736
Bi4 Se4 Ag2 90.09(10) . 1_565
Bi4 Se4 Ag2 92.63(9) 1_565 7_736
Ag2 Se4 Bi2 93.07(9) 7_736 1_565
Ag2 Se4 Bi2 90.63(3) 1_565 1_565
Ag2 Se4 Bi2 174.22(14) 1_565 .
Ag2 Se4 Bi2 93.07(9) 7_736 .
Ag2 Se4 Bi3 176.37(12) 7_736 .
Ag2 Se4 Bi3 89.94(9) 1_565 .
Ag2 Se4 Bi4 0.00(7) 1_565 1_565
Ag2 Se4 Bi4 0.00(5) 7_736 7_736
Ag2 Se4 Bi4 92.63(9) 1_565 7_736
Ag2 Se4 Ag2 92.63(9) 1_565 7_736
Bi2 Se5 Bi2 91.79(9) 3_445 3_455
Bi2 Se5 Bi3 90.85(3) 3_445 1_545
Bi2 Se5 Bi3 175.55(11) 3_445 .
Bi2 Se5 Bi3 175.55(11) 3_455 1_545
Bi2 Se5 Bi3 90.85(3) 3_455 .
Bi2 Se5 Ag1 90.85(3) 3_445 1_545
Bi2 Se5 Ag1 175.55(11) 3_455 1_545
Bi3 Se5 Bi3 86.30(8) . 1_545
Bi3 Se5 Ag1 86.30(8) . 1_545
Ag1 Se5 Bi3 0.00(5) 1_545 1_545
Bi4 Se5 Bi2 91.87(8) . 3_455
Bi4 Se5 Bi2 91.87(8) . 3_445
Bi4 Se5 Bi3 91.63(9) . 1_545
Bi4 Se5 Bi3 91.63(9) . .
Bi4 Se5 Ag1 91.63(9) . 1_545
Bi1 Se6 Bi1 92.70(10) 1_545 .
Bi3 Se6 Bi1 118.28(9) . .
Bi3 Se6 Bi1 118.28(9) . 1_545
Cd1 Se6 Bi1 96.80(9) . .
Cd1 Se6 Bi1 96.80(9) . 1_545
Cd1 Se6 Bi3 126.78(13) . .

loop_
_geom_bond_atom_site_label_1
_geom_bond_atom_site_label_2
_geom_bond_distance
_geom_bond_site_symmetry_2
Bi1 Se1 2.717(3) .
Bi1 Se1 3.055(2) 7_655
Bi1 Se1 3.055(2) 7_645
Bi1 Se6 2.865(2) 1_565
Bi1 Se6 2.865(2) .
Bi2 Se2 2.765(3) .
Bi2 Se3 3.0232(14) 3
Bi2 Se4 2.982(2) .
Bi2 Se4 2.982(2) 1_545
Bi2 Se5 2.887(2) 3
Bi2 Se5 2.887(2) 3_545
Bi3 Se2 2.820(2) .
Bi3 Se2 2.820(2) 1_565
Bi3 Se4 3.002(4) .
Bi3 Se5 3.031(2) .
Bi3 Se5 3.031(2) 1_565
Bi3 Se6 2.778(4) .
Bi4 Se3 2.9163(12) 1_565
Bi4 Se3 2.9163(12) .
Bi4 Se4 2.929(2) .
Bi4 Se4 2.929(2) 1_545
Bi4 Se4 2.948(4) 7_736
Bi4 Se5 2.811(4) .
Cd1 Se1 2.905(2) 5_745
Cd1 Se1 2.905(2) .
Cd1 Se1 2.905(2) 1_545
Cd1 Se1 2.905(2) 5_755
Cd1 Se6 2.651(3) 5_745
Cd1 Se6 2.651(3) .
Se1 Bi1 3.055(2) 7_645
Se1 Bi1 3.055(2) 7_655
Se1 Cd1 2.905(2) 1_565
Se2 Bi3 2.820(2) 1_545
Se2 Ag1 2.820(2) 1_545
Se3 Bi2 3.0232(14) 7_726
Se3 Bi2 3.0232(14) 3_445
Se3 Bi4 2.9163(12) 5_736
Se3 Bi4 2.9163(12) 5_726
Se3 Bi4 2.9163(12) 1_545
Se3 Ag2 2.9163(12) 5_736
Se3 Ag2 2.9163(12) 5_726
Se3 Ag2 2.9163(12) 1_545
Se4 Bi2 2.982(2) 1_565
Se4 Bi4 2.929(2) 1_565
Se4 Bi4 2.948(4) 7_736
Se4 Ag2 2.948(4) 7_736
Se4 Ag2 2.929(2) 1_565
Se5 Bi2 2.887(2) 3_455
Se5 Bi2 2.887(2) 3_445
Se5 Bi3 3.031(2) 1_545
Se5 Ag1 3.031(2) 1_545
Se6 Bi1 2.865(2) 1_545

loop_
_geom_torsion_atom_site_label_1
_geom_torsion_atom_site_label_2
_geom_torsion_atom_site_label_3
_geom_torsion_atom_site_label_4
_geom_torsion
_geom_torsion_site_symmetry_1
_geom_torsion_site_symmetry_4
Se1 Bi1 Se1 Bi1 0.0 7_645 7_645
Se1 Bi1 Se1 Bi1 0.0 7_655 7_655
Se1 Bi1 Se1 Bi1 -86.57(10) 7_655 7_645
Se1 Bi1 Se1 Bi1 86.57(10) 7_645 7_655
Se1 Bi1 Se1 Cd1 177.59(9) 7_645 1_565
Se1 Bi1 Se1 Cd1 -177.59(9) 7_655 .
Se1 Bi1 Se1 Cd1 91.021(18) 7_655 1_565
Se1 Bi1 Se1 Cd1 -91.021(18) 7_645 .
Se1 Bi1 Se6 Bi1 -96.12(9) . 1_545
Se1 Bi1 Se6 Bi1 -14.28(10) 7_645 1_545
Se1 Bi1 Se6 Bi1 -82.6(3) 7_655 1_545
Se1 Bi1 Se6 Bi3 139.56(11) . .
Se1 Bi1 Se6 Bi3 -138.61(12) 7_645 .
Se1 Bi1 Se6 Bi3 153.1(3) 7_655 .
Se1 Bi1 Se6 Cd1 1.07(7) . .
Se1 Bi1 Se6 Cd1 14.6(3) 7_655 .
Se1 Bi1 Se6 Cd1 82.90(8) 7_645 .
Se1 Cd1 Se1 Bi1 96.3(4) 5_755 7_655
Se1 Cd1 Se1 Bi1 167.26(11) 5_755 7_645
Se1 Cd1 Se1 Bi1 -94.48(9) 5_755 .
Se1 Cd1 Se1 Bi1 174(100) 5_745 .
Se1 Cd1 Se1 Bi1 -12.74(11) 1_545 7_645
Se1 Cd1 Se1 Bi1 76(11) 5_745 7_645
Se1 Cd1 Se1 Bi1 -83.7(4) 1_545 7_655
Se1 Cd1 Se1 Bi1 5(11) 5_745 7_655
Se1 Cd1 Se1 Bi1 85.52(9) 1_545 .
Se1 Cd1 Se1 Cd1 -91.18(6) 5_745 1_565
Se1 Cd1 Se1 Cd1 0.0 5_755 1_565
Se1 Cd1 Se1 Cd1 180.0 1_545 1_565
Se1 Cd1 Se6 Bi1 92.56(7) . 1_545
Se1 Cd1 Se6 Bi1 -87.44(7) 5_745 1_545
Se1 Cd1 Se6 Bi1 -92.56(7) 1_545 .
Se1 Cd1 Se6 Bi1 87.44(7) 5_755 .
Se1 Cd1 Se6 Bi1 -1.00(7) . .
Se1 Cd1 Se6 Bi1 179.00(7) 5_745 .
Se1 Cd1 Se6 Bi1 1.00(7) 1_545 1_545
Se1 Cd1 Se6 Bi1 -179.00(7) 5_755 1_545
Se1 Cd1 Se6 Bi3 -134.22(4) . .
Se1 Cd1 Se6 Bi3 134.22(4) 1_545 .
Se1 Cd1 Se6 Bi3 -45.78(4) 5_755 .
Se1 Cd1 Se6 Bi3 45.78(4) 5_745 .
Se2 Bi2 Se4 Bi2 -87.57(8) . 1_565
Se2 Bi2 Se4 Bi3 -3.08(6) . .
Se2 Bi2 Se4 Bi4 179.46(7) . 7_736
Se2 Bi2 Se4 Bi4 -10.4(9) . 1_565
Se2 Bi2 Se4 Bi4 86.79(9) . .
Se2 Bi2 Se4 Ag2 179.46(7) . 7_736
Se2 Bi2 Se4 Ag2 -10.4(9) . 1_565
Se2 Bi3 Se2 Bi2 87.86(9) 1_565 .
Se2 Bi3 Se2 Bi3 180.0 1_565 1_545
Se2 Bi3 Se2 Ag1 180.0 1_565 1_545
Se2 Bi3 Se4 Bi2 3.02(6) . .
Se2 Bi3 Se4 Bi2 -91.65(7) 1_565 .
Se2 Bi3 Se4 Bi2 91.65(7) . 1_565
Se2 Bi3 Se4 Bi2 -3.02(6) 1_565 1_565
Se2 Bi3 Se4 Bi4 177.71(7) 1_565 .
Se2 Bi3 Se4 Bi4 -87.62(7) . .
Se2 Bi3 Se4 Bi4 -177.71(7) . 1_565
Se2 Bi3 Se4 Bi4 -47.34(5) 1_565 7_736
Se2 Bi3 Se4 Bi4 47.34(5) . 7_736
Se2 Bi3 Se4 Bi4 87.62(7) 1_565 1_565
Se2 Bi3 Se4 Ag2 -47.34(5) 1_565 7_736
Se2 Bi3 Se4 Ag2 -177.71(7) . 1_565
Se2 Bi3 Se4 Ag2 87.62(7) 1_565 1_565
Se2 Bi3 Se4 Ag2 47.34(5) . 7_736
Se2 Bi3 Se5 Bi2 158.7(12) 1_565 3_445
Se2 Bi3 Se5 Bi2 -52.6(14) . 3_445
Se2 Bi3 Se5 Bi2 32.4(12) 1_565 3_455
Se2 Bi3 Se5 Bi2 -178.92(11) . 3_455
Se2 Bi3 Se5 Bi3 -151.0(12) 1_565 1_545
Se2 Bi3 Se5 Bi3 -2.34(10) . 1_545
Se2 Bi3 Se5 Ag1 -151.0(12) 1_565 1_545
Se2 Bi3 Se5 Ag1 -2.34(10) . 1_545
Se2 Bi3 Se5 Bi4 89.19(9) . .
Se2 Bi3 Se5 Bi4 -59.5(12) 1_565 .
Se2 Bi3 Se6 Bi1 172.19(10) 1_565 1_545
Se2 Bi3 Se6 Bi1 -77.32(11) 1_565 .
Se2 Bi3 Se6 Bi1 -172.19(10) . .
Se2 Bi3 Se6 Bi1 77.32(11) . 1_545
Se2 Bi3 Se6 Cd1 -47.44(5) . .
Se2 Bi3 Se6 Cd1 47.44(5) 1_565 .
Se3 Bi2 Se2 Bi3 47.36(5) 3 .
Se3 Bi2 Se2 Bi3 -47.36(5) 3 1_545
Se3 Bi2 Se2 Ag1 -47.36(5) 3 1_545
Se3 Bi2 Se4 Bi2 94.15(7) 3 1_565
Se3 Bi2 Se4 Bi3 178.63(5) 3 .
Se3 Bi2 Se4 Bi4 171.3(9) 3 1_565
Se3 Bi2 Se4 Bi4 -91.50(8) 3 .
Se3 Bi2 Se4 Bi4 1.17(5) 3 7_736
Se3 Bi2 Se4 Ag2 1.17(5) 3 7_736
Se3 Bi2 Se4 Ag2 171.3(9) 3 1_565
Se3 Bi4 Se3 Bi2 -87.10(4) 1_565 7_726
Se3 Bi4 Se3 Bi2 92.90(4) 1_565 3_445
Se3 Bi4 Se3 Bi4 0.0 1_565 5_736
Se3 Bi4 Se3 Bi4 126.46(13) 1_565 5_726
Se3 Bi4 Se3 Bi4 180.0 1_565 1_545
Se3 Bi4 Se3 Ag2 0.0 1_565 5_736
Se3 Bi4 Se3 Ag2 180.0 1_565 1_545
Se3 Bi4 Se3 Ag2 126.46(13) 1_565 5_726
Se3 Bi4 Se4 Bi2 -178.56(8) 1_565 .
Se3 Bi4 Se4 Bi2 90.2(8) . .
Se3 Bi4 Se4 Bi2 167.2(6) . 1_565
Se3 Bi4 Se4 Bi2 -101.5(9) 1_565 1_565
Se3 Bi4 Se4 Bi3 -94.23(6) 1_565 .
Se3 Bi4 Se4 Bi3 174.5(8) . .
Se3 Bi4 Se4 Bi4 -2.9(9) . 7_736
Se3 Bi4 Se4 Bi4 -4.30(10) 1_565 1_565
Se3 Bi4 Se4 Bi4 88.34(6) 1_565 7_736
Se3 Bi4 Se4 Bi4 -95.6(8) . 1_565
Se3 Bi4 Se4 Ag2 -2.9(9) . 7_736
Se3 Bi4 Se4 Ag2 -95.6(8) . 1_565
Se3 Bi4 Se4 Ag2 -4.30(10) 1_565 1_565
Se3 Bi4 Se4 Ag2 88.34(6) 1_565 7_736
Se3 Bi4 Se5 Bi2 0.57(6) 1_565 3_455
Se3 Bi4 Se5 Bi2 -0.57(6) . 3_445
Se3 Bi4 Se5 Bi2 -91.28(5) 1_565 3_445
Se3 Bi4 Se5 Bi2 91.28(5) . 3_455
Se3 Bi4 Se5 Bi3 91.48(5) 1_565 .
Se3 Bi4 Se5 Bi3 -91.48(5) . 1_545
Se3 Bi4 Se5 Bi3 177.82(5) 1_565 1_545
Se3 Bi4 Se5 Bi3 -177.82(5) . .
Se3 Bi4 Se5 Ag1 177.82(5) 1_565 1_545
Se3 Bi4 Se5 Ag1 -91.48(5) . 1_545
Se4 Bi2 Se2 Bi3 91.46(7) 1_545 .
Se4 Bi2 Se2 Bi3 -3.27(7) 1_545 1_545
Se4 Bi2 Se2 Bi3 3.27(7) . .
Se4 Bi2 Se2 Bi3 -91.46(7) . 1_545
Se4 Bi2 Se2 Ag1 -91.46(7) . 1_545
Se4 Bi2 Se2 Ag1 -3.27(7) 1_545 1_545
Se4 Bi2 Se4 Bi2 180.0 1_545 1_565
Se4 Bi2 Se4 Bi3 -95.52(7) 1_545 .
Se4 Bi2 Se4 Bi4 87.02(9) 1_545 7_736
Se4 Bi2 Se4 Bi4 -102.8(9) 1_545 1_565
Se4 Bi2 Se4 Bi4 -5.64(14) 1_545 .
Se4 Bi2 Se4 Ag2 -102.8(9) 1_545 1_565
Se4 Bi2 Se4 Ag2 87.02(9) 1_545 7_736
Se4 Bi3 Se2 Bi2 -3.24(7) . .
Se4 Bi3 Se2 Bi3 88.89(9) . 1_545
Se4 Bi3 Se2 Ag1 88.89(9) . 1_545
Se4 Bi3 Se5 Bi2 -143.6(14) . 3_445
Se4 Bi3 Se5 Bi2 90.03(9) . 3_455
Se4 Bi3 Se5 Bi3 -93.40(8) . 1_545
Se4 Bi3 Se5 Ag1 -93.40(8) . 1_545
Se4 Bi3 Se5 Bi4 -1.87(6) . .
Se4 Bi3 Se6 Bi1 55.25(10) . .
Se4 Bi3 Se6 Bi1 -55.25(10) . 1_545
Se4 Bi3 Se6 Cd1 180.0 . .
Se4 Bi4 Se3 Bi2 -91.42(8) 1_545 3_445
Se4 Bi4 Se3 Bi2 88.58(8) 1_545 7_726
Se4 Bi4 Se3 Bi2 4.1(8) . 7_726
Se4 Bi4 Se3 Bi2 1.19(5) 7_736 7_726
Se4 Bi4 Se3 Bi2 -175.9(8) . 3_445
Se4 Bi4 Se3 Bi2 -178.81(5) 7_736 3_445
Se4 Bi4 Se3 Bi4 -142.3(9) . 5_726
Se4 Bi4 Se3 Bi4 -145.25(13) 7_736 5_726
Se4 Bi4 Se3 Bi4 91.2(8) . 5_736
Se4 Bi4 Se3 Bi4 -91.70(6) 7_736 1_545
Se4 Bi4 Se3 Bi4 88.30(6) 7_736 5_736
Se4 Bi4 Se3 Bi4 -4.32(10) 1_545 1_545
Se4 Bi4 Se3 Bi4 175.68(10) 1_545 5_736
Se4 Bi4 Se3 Bi4 -57.86(10) 1_545 5_726
Se4 Bi4 Se3 Bi4 -88.8(8) . 1_545
Se4 Bi4 Se3 Ag2 -57.86(10) 1_545 5_726
Se4 Bi4 Se3 Ag2 88.30(6) 7_736 5_736
Se4 Bi4 Se3 Ag2 -4.32(10) 1_545 1_545
Se4 Bi4 Se3 Ag2 91.2(8) . 5_736
Se4 Bi4 Se3 Ag2 -142.3(9) . 5_726
Se4 Bi4 Se3 Ag2 -145.25(13) 7_736 5_726
Se4 Bi4 Se3 Ag2 -91.70(6) 7_736 1_545
Se4 Bi4 Se3 Ag2 -88.8(8) . 1_545
Se4 Bi4 Se3 Ag2 175.68(10) 1_545 5_736
Se4 Bi4 Se4 Bi2 82.8(9) 1_545 1_565
Se4 Bi4 Se4 Bi2 5.74(14) 1_545 .
Se4 Bi4 Se4 Bi2 93.11(9) 7_736 .
Se4 Bi4 Se4 Bi2 170.2(9) 7_736 1_565
Se4 Bi4 Se4 Bi3 177.43(9) 7_736 .
Se4 Bi4 Se4 Bi3 90.06(9) 1_545 .
Se4 Bi4 Se4 Bi4 -87.37(9) 1_545 7_736
Se4 Bi4 Se4 Bi4 -92.63(9) 7_736 1_565
Se4 Bi4 Se4 Bi4 0.0 7_736 7_736
Se4 Bi4 Se4 Bi4 180.0 1_545 1_565
Se4 Bi4 Se4 Ag2 -87.37(9) 1_545 7_736
Se4 Bi4 Se4 Ag2 180.0 1_545 1_565
Se4 Bi4 Se4 Ag2 0.0 7_736 7_736
Se4 Bi4 Se4 Ag2 -92.63(9) 7_736 1_565
Se4 Bi4 Se5 Bi2 -179.16(7) 1_545 3_455
Se4 Bi4 Se5 Bi2 134.08(6) 7_736 3_445
Se4 Bi4 Se5 Bi2 88.99(7) 1_545 3_445
Se4 Bi4 Se5 Bi2 -88.99(7) . 3_455
Se4 Bi4 Se5 Bi2 179.16(7) . 3_445
Se4 Bi4 Se5 Bi2 -134.08(6) 7_736 3_455
Se4 Bi4 Se5 Bi3 -88.25(6) 1_545 .
Se4 Bi4 Se5 Bi3 88.25(6) . 1_545
Se4 Bi4 Se5 Bi3 1.91(7) . .
Se4 Bi4 Se5 Bi3 43.17(5) 7_736 1_545
Se4 Bi4 Se5 Bi3 -1.91(7) 1_545 1_545
Se4 Bi4 Se5 Bi3 -43.17(5) 7_736 .
Se4 Bi4 Se5 Ag1 43.17(5) 7_736 1_545
Se4 Bi4 Se5 Ag1 -1.91(7) 1_545 1_545
Se4 Bi4 Se5 Ag1 88.25(6) . 1_545
Se5 Bi2 Se2 Bi3 178.61(7) 3 1_545
Se5 Bi2 Se2 Bi3 86.66(7) 3_545 1_545
Se5 Bi2 Se2 Bi3 -86.66(7) 3 .
Se5 Bi2 Se2 Bi3 -178.61(7) 3_545 .
Se5 Bi2 Se2 Ag1 178.61(7) 3 1_545
Se5 Bi2 Se2 Ag1 86.66(7) 3_545 1_545
Se5 Bi2 Se4 Bi2 5.47(10) 3 1_565
Se5 Bi2 Se4 Bi2 111.2(7) 3_545 1_565
Se5 Bi2 Se4 Bi3 89.95(8) 3 .
Se5 Bi2 Se4 Bi3 -164.4(7) 3_545 .
Se5 Bi2 Se4 Bi4 179.83(11) 3 .
Se5 Bi2 Se4 Bi4 -171.6(7) 3_545 1_565
Se5 Bi2 Se4 Bi4 18.2(8) 3_545 7_736
Se5 Bi2 Se4 Bi4 82.7(9) 3 1_565
Se5 Bi2 Se4 Bi4 -87.51(9) 3 7_736
Se5 Bi2 Se4 Bi4 -74.5(8) 3_545 .
Se5 Bi2 Se4 Ag2 -171.6(7) 3_545 1_565
Se5 Bi2 Se4 Ag2 82.7(9) 3 1_565
Se5 Bi2 Se4 Ag2 -87.51(9) 3 7_736
Se5 Bi2 Se4 Ag2 18.2(8) 3_545 7_736
Se5 Bi3 Se2 Bi2 -60.7(12) 1_565 .
Se5 Bi3 Se2 Bi2 -89.62(9) . .
Se5 Bi3 Se2 Bi3 31.5(13) 1_565 1_545
Se5 Bi3 Se2 Bi3 2.52(11) . 1_545
Se5 Bi3 Se2 Ag1 2.52(11) . 1_545
Se5 Bi3 Se2 Ag1 31.5(13) 1_565 1_545
Se5 Bi3 Se4 Bi2 92.43(6) . .
Se5 Bi3 Se4 Bi2 -92.43(6) 1_565 1_565
Se5 Bi3 Se4 Bi2 -178.94(6) . 1_565
Se5 Bi3 Se4 Bi2 178.94(6) 1_565 .
Se5 Bi3 Se4 Bi4 88.30(7) 1_565 .
Se5 Bi3 Se4 Bi4 136.74(4) . 7_736
Se5 Bi3 Se4 Bi4 -136.74(4) 1_565 7_736
Se5 Bi3 Se4 Bi4 -1.79(6) 1_565 1_565
Se5 Bi3 Se4 Bi4 -88.30(7) . 1_565
Se5 Bi3 Se4 Bi4 1.79(6) . .
Se5 Bi3 Se4 Ag2 -88.30(7) . 1_565
Se5 Bi3 Se4 Ag2 136.74(4) . 7_736
Se5 Bi3 Se4 Ag2 -1.79(6) 1_565 1_565
Se5 Bi3 Se4 Ag2 -136.74(4) 1_565 7_736
Se5 Bi3 Se5 Bi2 3.42(13) 1_565 3_455
Se5 Bi3 Se5 Bi2 129.7(14) 1_565 3_445
Se5 Bi3 Se5 Bi3 180.0 1_565 1_545
Se5 Bi3 Se5 Ag1 180.0 1_565 1_545
Se5 Bi3 Se5 Bi4 -88.47(9) 1_565 .
Se5 Bi3 Se6 Bi1 12.09(11) 1_565 .
Se5 Bi3 Se6 Bi1 98.41(10) . .
Se5 Bi3 Se6 Bi1 -12.09(11) . 1_545
Se5 Bi3 Se6 Bi1 -98.41(10) 1_565 1_545
Se5 Bi3 Se6 Cd1 136.84(4) 1_565 .
Se5 Bi3 Se6 Cd1 -136.84(4) . .
Se5 Bi4 Se3 Bi2 0.55(5) . 3_445
Se5 Bi4 Se3 Bi2 -179.45(5) . 7_726
Se5 Bi4 Se3 Bi4 87.65(6) . 1_545
Se5 Bi4 Se3 Bi4 -92.35(6) . 5_736
Se5 Bi4 Se3 Bi4 34.11(10) . 5_726
Se5 Bi4 Se3 Ag2 34.11(10) . 5_726
Se5 Bi4 Se3 Ag2 87.65(6) . 1_545
Se5 Bi4 Se3 Ag2 -92.35(6) . 5_736
Se5 Bi4 Se4 Bi2 -86.25(9) . .
Se5 Bi4 Se4 Bi2 -9.2(9) . 1_565
Se5 Bi4 Se4 Bi3 -1.93(7) . .
Se5 Bi4 Se4 Bi4 88.01(9) . 1_565
Se5 Bi4 Se4 Bi4 -179.36(8) . 7_736
Se5 Bi4 Se4 Ag2 88.01(9) . 1_565
Se5 Bi4 Se4 Ag2 -179.36(8) . 7_736
Se6 Bi1 Se1 Bi1 -176.63(8) 1_565 7_645
Se6 Bi1 Se1 Bi1 90.05(6) . 7_645
Se6 Bi1 Se1 Bi1 -90.05(6) 1_565 7_655
Se6 Bi1 Se1 Bi1 176.63(8) . 7_655
Se6 Bi1 Se1 Cd1 -92.35(7) . 1_565
Se6 Bi1 Se1 Cd1 0.97(7) 1_565 1_565
Se6 Bi1 Se1 Cd1 92.35(7) 1_565 .
Se6 Bi1 Se1 Cd1 -0.97(7) . .
Se6 Bi1 Se6 Bi1 180.0 1_565 1_545
Se6 Bi1 Se6 Bi3 55.67(16) 1_565 .
Se6 Bi1 Se6 Cd1 -82.82(10) 1_565 .
Se6 Bi3 Se2 Bi2 -178.42(8) . .
Se6 Bi3 Se2 Bi3 -86.29(10) . 1_545
Se6 Bi3 Se2 Ag1 -86.29(10) . 1_545
Se6 Bi3 Se4 Bi2 135.69(4) . .
Se6 Bi3 Se4 Bi2 -135.69(4) . 1_565
Se6 Bi3 Se4 Bi4 -45.05(5) . 1_565
Se6 Bi3 Se4 Bi4 45.05(5) . .
Se6 Bi3 Se4 Bi4 180.000(2) . 7_736
Se6 Bi3 Se4 Ag2 -45.05(5) . 1_565
Se6 Bi3 Se4 Ag2 180.000(2) . 7_736
Se6 Bi3 Se5 Bi2 -85.49(9) . 3_455
Se6 Bi3 Se5 Bi2 40.8(14) . 3_445
Se6 Bi3 Se5 Bi3 91.09(8) . 1_545
Se6 Bi3 Se5 Ag1 91.09(8) . 1_545
Se6 Bi3 Se5 Bi4 -177.38(7) . .
Se6 Cd1 Se1 Bi1 1.05(7) . .
Se6 Cd1 Se1 Bi1 82.79(8) 5_745 7_645
Se6 Cd1 Se1 Bi1 -168.2(4) . 7_655
Se6 Cd1 Se1 Bi1 -97.21(8) . 7_645
Se6 Cd1 Se1 Bi1 11.8(4) 5_745 7_655
Se6 Cd1 Se1 Bi1 -178.95(7) 5_745 .
Se6 Cd1 Se1 Cd1 95.52(8) . 1_565
Se6 Cd1 Se1 Cd1 -84.48(8) 5_745 1_565
Se6 Cd1 Se6 Bi1 -46.78(12) 5_745 .
Se6 Cd1 Se6 Bi1 46.78(19) 5_745 1_545
Se6 Cd1 Se6 Bi3 180.00(15) 5_745 .
